data_2200757
loop_
_publ_author_name
'Evans, Cameron'
'Nicholson, Brian K.'
'Oliver, Allen G.'

_publ_section_title
;
 Bis(triphenylphosphine)iminium tricarbonylcyclopentadienylmolybdate
;
_journal_issue 11
_journal_name_full 'Acta Crystallographica Section E'
_journal_page_first m504
_journal_page_last m505
_journal_paper_doi 10.1107/S1600536801016178
_journal_volume 57
_journal_year 2001
_chemical_formula_moiety 'C36 H30 N P2 , C8 H5 Mo O3'
_chemical_formula_sum 'C44 H35 Mo N O3 P2'
_chemical_formula_weight 783.61
_chemical_name_systematic
;
 ?
;
_space_group_IT_number 14
_symmetry_cell_setting monoclinic
_symmetry_space_group_name_Hall '-P 2ybc'
_symmetry_space_group_name_H-M 'P 1 21/c 1'
_audit_creation_method SHELXL-97
_cell_angle_alpha 90
_cell_angle_beta 90.7280(10)
_cell_angle_gamma 90
_cell_formula_units_Z 4
_cell_length_a 14.0385(2)
_cell_length_b 19.1269(2)
_cell_length_c 13.83220(10)
_cell_measurement_reflns_used 7126
_cell_measurement_temperature 203(2)
_cell_measurement_theta_max 27.5
_cell_measurement_theta_min 1.5
_cell_volume 3713.83(7)
_computing_cell_refinement 'SAINT (Siemens, 1994)'
_computing_data_collection 'SMART (Siemens, 1994)'
_computing_data_reduction 'SADABS (Blessing, 1995)'
_computing_molecular_graphics 'ORTEP-3 for Windows (Farrugia, 1997)'
_computing_publication_material 'WinGX (Farrugia, 1999)'
_computing_structure_refinement 'SHELXL-97 (Sheldrick, 1997)'
_computing_structure_solution 'SHELXS-97 (Sheldrick, 1997)'
_diffrn_ambient_temperature 203(2)
_diffrn_measured_fraction_theta_full .963
_diffrn_measured_fraction_theta_max .963
_diffrn_measurement_device_type 'Siemens SMART CCD'
_diffrn_measurement_method multiscan
_diffrn_radiation_monochromator graphite
_diffrn_radiation_source 'fine-focus sealed tube'
_diffrn_radiation_type MoK\a
_diffrn_radiation_wavelength .71073
_diffrn_reflns_av_R_equivalents .025
_diffrn_reflns_av_sigmaI/netI .032
_diffrn_reflns_limit_h_max 18
_diffrn_reflns_limit_h_min -18
_diffrn_reflns_limit_k_max 24
_diffrn_reflns_limit_k_min 0
_diffrn_reflns_limit_l_max 17
_diffrn_reflns_limit_l_min 0
_diffrn_reflns_number 22556
_diffrn_reflns_theta_full 27.5
_diffrn_reflns_theta_max 27.5
_diffrn_reflns_theta_min 1.5
_diffrn_standards_decay_% 0
_diffrn_standards_number 0
_exptl_absorpt_coefficient_mu .481
_exptl_absorpt_correction_T_max .910
_exptl_absorpt_correction_T_min .885
_exptl_absorpt_correction_type empirical
_exptl_absorpt_process_details '(Blessing, 1995)'
_exptl_crystal_colour Yellow
_exptl_crystal_density_diffrn 1.401
_exptl_crystal_density_method 'not measured'
_exptl_crystal_description prism
_exptl_crystal_F_000 1608
_exptl_crystal_size_max .26
_exptl_crystal_size_mid .24
_exptl_crystal_size_min .20
_refine_diff_density_max .52
_refine_diff_density_min -.40
_refine_ls_extinction_method none
_refine_ls_goodness_of_fit_ref 1.08
_refine_ls_hydrogen_treatment 'riding with tied Uiso'
_refine_ls_matrix_type full
_refine_ls_number_parameters 460
_refine_ls_number_reflns 8177
_refine_ls_number_restraints 0
_refine_ls_restrained_S_all 1.08
_refine_ls_R_factor_all .052
_refine_ls_R_factor_gt .037
_refine_ls_shift/su_max .001
_refine_ls_shift/su_mean .000
_refine_ls_structure_factor_coef Fsqd
_refine_ls_weighting_details 'w=1/[\s^2^(Fo^2^)+(0.0305P)^2^+3.4046P] where P=(Fo^2^+2Fc^2^)/3'
_refine_ls_weighting_scheme calc
_refine_ls_wR_factor_ref .090
_reflns_number_gt 6724
_reflns_number_total 8177
_reflns_threshold_expression >2\s(I)
_cod_data_source_file tk6037.cif
_cod_data_source_block I
_cod_depositor_comments
;
The following automatic conversions were performed:
'_symmetry_cell_setting' value 'Monoclinic' changed to 'monoclinic'
according to '/home/saulius/struct/CIF-dictionaries/cif_core.dic'
dictionary named 'cif_core.dic' version 2.4.1 from 2010-06-29.

Automatic conversion script
Id: cif_fix_enum 1527 2010-12-29 10:47:43Z saulius 

The following automatic conversions were performed:

'_symmetry_cell_setting' value 'Monoclinic' changed to 'monoclinic'
according to /home/saulius/struct/CIF-dictionaries/cif_core.dic
dictionary named 'cif_core.dic' version 2.4.1 from 2010-06-29.

Automatic conversion script
Id: cif_fix_values 1715 2011-07-08 13:25:40Z adriana 

The following automatic conversions were performed:

'_refine_ls_weighting_scheme' value 'calc
w=1/[\s^2^(Fo^2^)+(0.0305P)^2^+3.4046P] where P=(Fo^2^+2Fc^2^)/3' was
changed to 'calc'. New tag '_refine_ls_weighting_details' was
created. The value of the new tag was set to
'w=1/[\s^2^(Fo^2^)+(0.0305P)^2^+3.4046P] where P=(Fo^2^+2Fc^2^)/3'.

Automatic conversion script
Id: cif_fix_values 3143 2015-03-26 13:38:13Z robertas 
;
_cod_original_sg_symbol_H-M 'P 21/c'
_cod_database_code 2200757

loop_
_symmetry_equiv_pos_as_xyz
'x, y, z'
'-x, y+1/2, -z+1/2'
'-x, -y, -z'
'x, -y-1/2, z-1/2'

loop_
_atom_site_label
_atom_site_fract_x
_atom_site_fract_y
_atom_site_fract_z
_atom_site_U_iso_or_equiv
_atom_site_adp_type
_atom_site_calc_flag
_atom_site_refinement_flags
_atom_site_occupancy
_atom_site_disorder_assembly
_atom_site_disorder_group
_atom_site_type_symbol
Mo1 .782761(15) .133599(12) .965022(16) .03376(7) Uani d . 1 . . Mo
C1 .7895(2) .19985(16) .8601(2) .0450(7) Uani d . 1 . . C
C2 .7354(2) .07031(15) .8672(2) .0422(6) Uani d . 1 . . C
C3 .65293(18) .16285(13) .98661(17) .0335(5) Uani d . 1 . . C
C4 .8258(2) .1278(2) 1.1316(2) .0629(10) Uani d . 1 . . C
H4 .7805 .1392 1.1786 .075 Uiso calc R 1 . . H
C5 .8875(3) .17303(19) 1.0911(3) .0650(10) Uani d . 1 . . C
H5 .8931 .2210 1.1051 .078 Uiso calc R 1 . . H
C6 .9412(3) .1359(4) 1.0253(3) .117(2) Uani d . 1 . . C
H6 .9898 .1538 .9863 .140 Uiso calc R 1 . . H
C7 .9091(5) .0665(4) 1.0280(5) .134(3) Uani d . 1 . . C
H7 .9320 .0292 .9908 .161 Uiso calc R 1 . . H
C8 .8396(4) .0633(2) 1.0935(4) .102(2) Uani d . 1 . . C
H8 .8058 .0228 1.1103 .122 Uiso calc R 1 . . H
O1 .79513(18) .23972(13) .79578(17) .0672(7) Uani d . 1 . . O
O2 .70750(17) .03169(13) .80714(17) .0666(7) Uani d . 1 . . O
O3 .57456(14) .17952(12) 1.00384(14) .0494(5) Uani d . 1 . . O
P2 .29551(4) .16911(3) .44339(4) .02470(12) Uani d . 1 . . P
P1 .28894(4) .05693(3) .59437(4) .02641(13) Uani d . 1 . . P
N1 .32740(14) .11646(10) .52611(15) .0320(4) Uani d . 1 . . N
C11 .37105(17) .04858(12) .69445(16) .0295(5) Uani d . 1 . . C
C12 .3777(2) -.01346(14) .7472(2) .0437(6) Uani d . 1 . . C
H12 .3422 -.0528 .7278 .052 Uiso calc R 1 . . H
C13 .4365(2) -.01702(16) .8284(2) .0494(7) Uani d . 1 . . C
H13 .4400 -.0585 .8648 .059 Uiso calc R 1 . . H
C14 .4899(2) .04035(16) .8557(2) .0444(7) Uani d . 1 . . C
H14 .5298 .0378 .9106 .053 Uiso calc R 1 . . H
C15 .48520(19) .10140(16) .80301(19) .0424(6) Uani d . 1 . . C
H15 .5225 .1400 .8217 .051 Uiso calc R 1 . . H
C16 .42564(18) .10594(14) .72260(18) .0354(5) Uani d . 1 . . C
H16 .4221 .1478 .6871 .043 Uiso calc R 1 . . H
C21 .17307(17) .07617(12) .64383(18) .0323(5) Uani d . 1 . . C
C22 .09211(18) .07193(14) .5848(2) .0398(6) Uani d . 1 . . C
H22 .0962 .0532 .5222 .048 Uiso calc R 1 . . H
C23 .0050(2) .09559(17) .6191(3) .0559(8) Uani d . 1 . . C
H23 -.0496 .0930 .5793 .067 Uiso calc R 1 . . H
C24 -.0018(2) .12274(17) .7111(3) .0660(10) Uani d . 1 . . C
H24 -.0607 .1391 .7334 .079 Uiso calc R 1 . . H
C25 .0777(3) .12594(17) .7702(3) .0642(10) Uani d . 1 . . C
H25 .0727 .1437 .8333 .077 Uiso calc R 1 . . H
C26 .1653(2) .10300(16) .7370(2) .0466(7) Uani d . 1 . . C
H26 .2195 .1056 .7775 .056 Uiso calc R 1 . . H
C31 .28148(17) -.02674(12) .53423(17) .0294(5) Uani d . 1 . . C
C32 .21688(18) -.07789(13) .56304(19) .0355(5) Uani d . 1 . . C
H32 .1752 -.0692 .6143 .043 Uiso calc R 1 . . H
C33 .2147(2) -.14178(14) .5152(2) .0438(7) Uani d . 1 . . C
H33 .1715 -.1764 .5348 .053 Uiso calc R 1 . . H
C34 .2748(2) -.15502(15) .4398(2) .0476(7) Uani d . 1 . . C
H34 .2724 -.1984 .4078 .057 Uiso calc R 1 . . H
C35 .3389(2) -.10431(16) .4111(2) .0494(7) Uani d . 1 . . C
H35 .3797 -.1132 .3591 .059 Uiso calc R 1 . . H
C36 .34329(19) -.04028(14) .45873(19) .0396(6) Uani d . 1 . . C
H36 .3878 -.0063 .4400 .047 Uiso calc R 1 . . H
C41 .26851(17) .25448(12) .49123(17) .0282(5) Uani d . 1 . . C
C42 .19943(18) .26024(13) .56327(18) .0340(5) Uani d . 1 . . C
H42 .1705 .2198 .5880 .041 Uiso calc R 1 . . H
C43 .17386(19) .32511(14) .59789(19) .0396(6) Uani d . 1 . . C
H43 .1268 .3288 .6454 .048 Uiso calc R 1 . . H
C44 .2170(2) .38459(14) .5632(2) .0446(7) Uani d . 1 . . C
H44 .1990 .4287 .5867 .054 Uiso calc R 1 . . H
C45 .2864(2) .37958(14) .4941(2) .0478(7) Uani d . 1 . . C
H45 .3166 .4202 .4717 .057 Uiso calc R 1 . . H
C46 .31212(19) .31436(13) .45693(19) .0376(6) Uani d . 1 . . C
H46 .3587 .3112 .4090 .045 Uiso calc R 1 . . H
C51 .19083(16) .14147(12) .37544(16) .0278(5) Uani d . 1 . . C
C52 .10658(17) .18037(14) .37214(18) .0357(6) Uani d . 1 . . C
H52 .1043 .2246 .4016 .043 Uiso calc R 1 . . H
C53 .02607(18) .15379(17) .3254(2) .0439(7) Uani d . 1 . . C
H53 -.0305 .1801 .3232 .053 Uiso calc R 1 . . H
C54 .02929(19) .08857(16) .28221(19) .0425(7) Uani d . 1 . . C
H54 -.0255 .0702 .2517 .051 Uiso calc R 1 . . H
C55 .11263(19) .05044(14) .28380(18) .0373(6) Uani d . 1 . . C
H55 .1145 .0064 .2537 .045 Uiso calc R 1 . . H
C56 .19384(17) .07649(13) .32945(17) .0314(5) Uani d . 1 . . C
H56 .2507 .0505 .3294 .038 Uiso calc R 1 . . H
C61 .39327(16) .17898(12) .36196(16) .0265(5) Uani d . 1 . . C
C62 .37850(18) .19020(14) .26333(18) .0357(6) Uani d . 1 . . C
H62 .3163 .1901 .2373 .043 Uiso calc R 1 . . H
C63 .45566(19) .20152(16) .20361(19) .0423(6) Uani d . 1 . . C
H63 .4458 .2082 .1369 .051 Uiso calc R 1 . . H
C64 .54692(18) .20298(14) .2421(2) .0392(6) Uani d . 1 . . C
H64 .5990 .2112 .2016 .047 Uiso calc R 1 . . H
C65 .56193(18) .19243(15) .3400(2) .0400(6) Uani d . 1 . . C
H65 .6242 .1939 .3658 .048 Uiso calc R 1 . . H
C66 .48586(17) .17977(14) .40010(18) .0354(5) Uani d . 1 . . C
H66 .4964 .1717 .4664 .043 Uiso calc R 1 . . H

loop_
_atom_site_aniso_label
_atom_site_aniso_U_11
_atom_site_aniso_U_22
_atom_site_aniso_U_33
_atom_site_aniso_U_12
_atom_site_aniso_U_13
_atom_site_aniso_U_23
Mo1 .03072(12) .03717(13) .03335(12) .00392(9) -.00132(8) -.00387(9)
C1 .0385(15) .0515(17) .0451(16) .0022(12) .0071(12) -.0039(13)
C2 .0413(15) .0457(16) .0394(15) .0158(12) -.0019(12) -.0079(12)
C3 .0393(14) .0381(14) .0231(11) .0029(11) -.0013(10) -.0024(10)
C4 .0473(18) .098(3) .0433(18) .0086(18) -.0113(14) .0099(18)
C5 .076(2) .055(2) .063(2) -.0076(18) -.035(2) .0002(17)
C6 .0278(18) .268(8) .054(2) -.017(3) -.0077(16) .003(4)
C7 .113(4) .169(6) .119(4) .112(5) -.083(4) -.096(4)
C8 .131(4) .046(2) .127(4) -.012(2) -.091(4) .026(3)
O1 .0780(17) .0685(16) .0557(14) -.0004(13) .0196(12) .0174(12)
O2 .0682(15) .0683(15) .0630(15) .0188(12) -.0135(12) -.0334(12)
O3 .0406(11) .0682(14) .0396(11) .0130(10) .0073(9) -.0011(10)
P2 .0246(3) .0256(3) .0239(3) -.0002(2) .0009(2) .0005(2)
P1 .0275(3) .0261(3) .0256(3) -.0017(2) .0009(2) .0019(2)
N1 .0324(11) .0328(11) .0308(11) -.0036(8) -.0020(8) .0078(8)
C11 .0314(12) .0318(12) .0253(11) .0001(9) -.0010(9) .0010(9)
C12 .0571(17) .0337(14) .0399(15) -.0059(12) -.0106(13) .0042(11)
C13 .067(2) .0419(16) .0393(15) .0027(14) -.0131(14) .0103(12)
C14 .0434(15) .0567(18) .0329(14) .0037(13) -.0097(11) .0019(12)
C15 .0404(14) .0496(16) .0373(14) -.0094(12) -.0035(12) -.0046(12)
C16 .0395(14) .0341(13) .0327(13) -.0046(11) -.0015(11) .0030(10)
C21 .0317(12) .0274(12) .0378(13) -.0014(10) .0075(10) .0022(10)
C22 .0336(13) .0385(14) .0473(15) -.0013(11) .0034(11) .0078(12)
C23 .0306(14) .0525(19) .085(2) .0031(13) .0068(15) .0162(17)
C24 .0464(19) .0482(19) .104(3) .0050(14) .038(2) -.0008(18)
C25 .068(2) .054(2) .071(2) -.0030(17) .0338(19) -.0180(17)
C26 .0476(16) .0493(17) .0433(16) -.0065(13) .0122(13) -.0074(13)
C31 .0320(12) .0287(12) .0275(11) .0025(9) -.0024(9) .0007(9)
C32 .0357(13) .0328(13) .0380(14) -.0024(10) .0003(11) .0000(10)
C33 .0446(16) .0316(14) .0550(18) -.0032(11) -.0104(13) -.0018(12)
C34 .0581(18) .0344(14) .0499(17) .0093(13) -.0101(14) -.0117(12)
C35 .0590(18) .0515(18) .0380(15) .0173(15) .0078(13) -.0058(13)
C36 .0407(14) .0395(15) .0385(14) .0039(11) .0049(11) .0029(11)
C41 .0328(12) .0251(11) .0266(11) .0028(9) -.0030(9) -.0020(9)
C42 .0348(13) .0351(13) .0324(13) -.0012(10) .0040(10) -.0012(10)
C43 .0415(14) .0462(16) .0311(13) .0077(12) .0034(11) -.0067(11)
C44 .0605(18) .0321(14) .0413(15) .0114(12) -.0012(13) -.0096(11)
C45 .0633(19) .0292(14) .0510(17) -.0036(12) .0070(15) .0010(12)
C46 .0456(15) .0308(13) .0365(14) .0001(11) .0089(11) .0010(10)
C51 .0270(11) .0324(12) .0240(11) -.0021(9) .0020(9) .0025(9)
C52 .0343(13) .0398(14) .0330(13) .0038(11) .0003(10) -.0010(11)
C53 .0276(13) .0656(19) .0386(15) .0044(12) .0005(11) .0028(13)
C54 .0321(13) .0621(19) .0332(14) -.0166(13) -.0012(11) .0050(13)
C55 .0435(15) .0383(14) .0301(13) -.0131(11) -.0010(11) .0022(11)
C56 .0314(12) .0323(13) .0304(12) -.0021(10) -.0002(10) .0009(10)
C61 .0268(11) .0258(11) .0271(11) .0003(9) .0013(9) -.0003(9)
C62 .0314(13) .0469(15) .0287(12) .0003(11) -.0003(10) .0012(11)
C63 .0426(15) .0572(18) .0272(13) .0023(13) .0062(11) .0013(12)
C64 .0324(13) .0437(15) .0416(15) .0013(11) .0130(11) -.0038(12)
C65 .0253(12) .0508(16) .0440(15) .0000(11) .0014(11) -.0027(12)
C66 .0319(13) .0463(15) .0281(12) .0019(11) -.0004(10) -.0006(11)

loop_
_atom_type_symbol
_atom_type_description
_atom_type_scat_dispersion_real
_atom_type_scat_dispersion_imag
_atom_type_scat_source
C C .0033 .0016 'International Tables Vol C Tables 4.2.6.8 and 6.1.1.4'
H H .0000 .0000 'International Tables Vol C Tables 4.2.6.8 and 6.1.1.4'
N N .0061 .0033 'International Tables Vol C Tables 4.2.6.8 and 6.1.1.4'
O O .0106 .0060 'International Tables Vol C Tables 4.2.6.8 and 6.1.1.4'
P P .1023 .0942 'International Tables Vol C Tables 4.2.6.8 and 6.1.1.4'
Mo Mo -1.6832 .6857 'International Tables Vol C Tables 4.2.6.8 and 6.1.1.4'

loop_
_geom_angle_atom_site_label_1
_geom_angle_atom_site_label_2
_geom_angle_atom_site_label_3
_geom_angle
C2 Mo1 C1 84.49(12)
C2 Mo1 C3 88.43(11)
C1 Mo1 C3 88.93(11)
C2 Mo1 C7 99.75(15)
C1 Mo1 C7 126.4(3)
C3 Mo1 C7 144.1(2)
C2 Mo1 C8 106.34(14)
C1 Mo1 C8 157.12(17)
C3 Mo1 C8 111.04(19)
C7 Mo1 C8 33.1(2)
C2 Mo1 C6 124.99(19)
C1 Mo1 C6 101.43(17)
C3 Mo1 C6 145.50(17)
C7 Mo1 C6 34.6(2)
C8 Mo1 C6 55.79(19)
C2 Mo1 C4 137.09(13)
C1 Mo1 C4 138.18(14)
C3 Mo1 C4 95.29(11)
C7 Mo1 C4 55.50(16)
C8 Mo1 C4 33.29(15)
C6 Mo1 C4 55.47(14)
C2 Mo1 C5 156.10(12)
C1 Mo1 C5 107.84(13)
C3 Mo1 C5 111.64(13)
C7 Mo1 C5 56.40(16)
C8 Mo1 C5 55.30(13)
C6 Mo1 C5 33.86(17)
C4 Mo1 C5 32.92(12)
O1 C1 Mo1 178.8(3)
O2 C2 Mo1 179.3(3)
O3 C3 Mo1 177.0(2)
C5 C4 C8 109.0(4)
C5 C4 Mo1 74.05(19)
C8 C4 Mo1 72.6(2)
C4 C5 C6 107.6(4)
C4 C5 Mo1 73.03(19)
C6 C5 Mo1 72.1(2)
C5 C6 C7 106.8(4)
C5 C6 Mo1 74.0(2)
C7 C6 Mo1 72.0(2)
C8 C7 C6 107.3(4)
C8 C7 Mo1 73.9(2)
C6 C7 Mo1 73.4(3)
C7 C8 C4 109.3(5)
C7 C8 Mo1 73.0(3)
C4 C8 Mo1 74.1(2)
N1 P2 C61 107.97(11)
N1 P2 C41 111.66(11)
C61 P2 C41 107.49(11)
N1 P2 C51 114.13(11)
C61 P2 C51 109.04(10)
C41 P2 C51 106.34(11)
N1 P1 C11 107.69(11)
N1 P1 C31 112.45(11)
C11 P1 C31 108.00(11)
N1 P1 C21 113.27(11)
C11 P1 C21 107.31(11)
C31 P1 C21 107.88(11)
P1 N1 P2 142.62(14)
C16 C11 C12 119.4(2)
C16 C11 P1 119.42(18)
C12 C11 P1 121.07(19)
C13 C12 C11 120.0(3)
C14 C13 C12 119.9(3)
C15 C14 C13 120.6(3)
C14 C15 C16 120.1(3)
C15 C16 C11 120.0(2)
C26 C21 C22 119.4(2)
C26 C21 P1 120.4(2)
C22 C21 P1 119.8(2)
C23 C22 C21 119.6(3)
C24 C23 C22 120.6(3)
C25 C24 C23 120.0(3)
C24 C25 C26 120.3(3)
C25 C26 C21 120.2(3)
C36 C31 C32 119.9(2)
C36 C31 P1 118.54(19)
C32 C31 P1 121.58(19)
C33 C32 C31 119.4(3)
C34 C33 C32 120.9(3)
C33 C34 C35 119.8(3)
C34 C35 C36 120.3(3)
C31 C36 C35 119.7(3)
C46 C41 C42 119.4(2)
C46 C41 P2 121.80(19)
C42 C41 P2 118.80(18)
C43 C42 C41 120.2(2)
C44 C43 C42 120.3(2)
C45 C44 C43 120.2(2)
C44 C45 C46 120.4(3)
C41 C46 C45 119.6(2)
C56 C51 C52 119.3(2)
C56 C51 P2 117.80(18)
C52 C51 P2 122.80(19)
C53 C52 C51 120.2(3)
C54 C53 C52 119.9(3)
C55 C54 C53 120.2(2)
C54 C55 C56 120.6(3)
C55 C56 C51 119.8(2)
C62 C61 C66 119.6(2)
C62 C61 P2 121.64(18)
C66 C61 P2 118.62(18)
C63 C62 C61 119.9(2)
C64 C63 C62 120.0(2)
C63 C64 C65 120.3(2)
C64 C65 C66 120.3(2)
C65 C66 C61 119.8(2)

loop_
_geom_bond_atom_site_label_1
_geom_bond_atom_site_label_2
_geom_bond_site_symmetry_2
_geom_bond_distance
_geom_bond_publ_flag
Mo1 C2 . 1.928(3) ?
Mo1 C1 . 1.930(3) ?
Mo1 C3 . 1.933(3) ?
Mo1 C7 . 2.347(4) ?
Mo1 C8 . 2.359(4) ?
Mo1 C6 . 2.366(4) ?
Mo1 C4 . 2.377(3) ?
Mo1 C5 . 2.390(3) ?
C1 O1 . 1.175(4) ?
C2 O2 . 1.175(3) ?
C3 O3 . 1.173(3) ?
C4 C5 . 1.351(5) ?
C4 C8 . 1.356(6) ?
C5 C6 . 1.385(7) ?
C6 C7 . 1.403(8) ?
C7 C8 . 1.341(8) ?
P2 N1 . 1.584(2) ?
P2 C61 . 1.796(2) ?
P2 C41 . 1.804(2) ?
P2 C51 . 1.813(2) ?
P1 N1 . 1.579(2) ?
P1 C11 . 1.797(2) ?
P1 C31 . 1.806(2) ?
P1 C21 . 1.810(2) ?
C11 C16 . 1.391(3) ?
C11 C12 . 1.396(3) ?
C12 C13 . 1.388(4) ?
C13 C14 . 1.378(4) ?
C14 C15 . 1.377(4) ?
C15 C16 . 1.386(4) ?
C21 C26 . 1.392(4) ?
C21 C22 . 1.394(4) ?
C22 C23 . 1.393(4) ?
C23 C24 . 1.378(5) ?
C24 C25 . 1.377(6) ?
C25 C26 . 1.389(4) ?
C31 C36 . 1.390(3) ?
C31 C32 . 1.396(3) ?
C32 C33 . 1.390(4) ?
C33 C34 . 1.373(4) ?
C34 C35 . 1.385(4) ?
C35 C36 . 1.392(4) ?
C41 C46 . 1.385(3) ?
C41 C42 . 1.404(3) ?
C42 C43 . 1.379(4) ?
C43 C44 . 1.378(4) ?
C44 C45 . 1.376(4) ?
C45 C46 . 1.398(4) ?
C51 C56 . 1.397(3) ?
C51 C52 . 1.398(3) ?
C52 C53 . 1.391(4) ?
C53 C54 . 1.384(4) ?
C54 C55 . 1.379(4) ?
C55 C56 . 1.389(3) ?
C61 C62 . 1.394(3) ?
C61 C66 . 1.397(3) ?
C62 C63 . 1.388(4) ?
C63 C64 . 1.382(4) ?
C64 C65 . 1.382(4) ?
C65 C66 . 1.383(3) ?
